data_4315686
loop_
_publ_author_name
'Chivin Sun'
'Richard D. Westover'
'Kelsey R. Margulieux'
'Lev N. Zakharov'
'Andrew W. Holland'
'Joshua J. Pak'

_publ_section_title
;
 Divergent Syntheses of Copper-Indium Bimetallic Single-Source Precursors
 via Thiolate Ligand Exchange
;
_journal_name_full 'Inorganic Chemistry'
_journal_page_first 4756
_journal_page_last 4758
_journal_paper_doi 10.1021/ic1006692
_journal_volume 49
_journal_year 2010
_chemical_formula_sum 'C52 H50 Cu In P2 S4'
_chemical_formula_weight 1043.46
_chemical_name_systematic
;
 ?
;
_space_group_IT_number 2
_symmetry_cell_setting triclinic
_symmetry_space_group_name_Hall '-P 1'
_symmetry_space_group_name_H-M 'P -1'
_atom_sites_solution_hydrogens geom
_atom_sites_solution_primary direct
_atom_sites_solution_secondary difmap
_audit_creation_method SHELXLTL
_cell_angle_alpha 88.220(1)
_cell_angle_beta 69.312(1)
_cell_angle_gamma 81.319(1)
_cell_formula_units_Z 2
_cell_length_a 13.1638(11)
_cell_length_b 13.2619(11)
_cell_length_c 15.1818(12)
_cell_measurement_reflns_used 8791
_cell_measurement_temperature 213(2)
_cell_measurement_theta_max 26.53
_cell_measurement_theta_min 2.45
_cell_volume 2450.4(3)
_computing_cell_refinement 'Bruker SAINT'
_computing_data_collection 'Bruker SMART'
_computing_data_reduction 'Bruker SAINT'
_computing_molecular_graphics 'Bruker SHELXTL'
_computing_publication_material 'Bruker SHELXTL'
_computing_structure_refinement 'Bruker SHELXTL'
_computing_structure_solution 'Bruker SHELXTL'
_diffrn_ambient_temperature 213(2)
_diffrn_measured_fraction_theta_full 0.991
_diffrn_measured_fraction_theta_max 0.991
_diffrn_measurement_device_type 'Bruker Apex CCD area detector'
_diffrn_measurement_method 'phi and omega scans'
_diffrn_radiation_monochromator graphite
_diffrn_radiation_source 'fine-focus sealed tube'
_diffrn_radiation_type MoK\a
_diffrn_radiation_wavelength 0.71073
_diffrn_reflns_av_R_equivalents 0.0215
_diffrn_reflns_av_sigmaI/netI 0.0273
_diffrn_reflns_limit_h_max 16
_diffrn_reflns_limit_h_min -16
_diffrn_reflns_limit_k_max 16
_diffrn_reflns_limit_k_min -16
_diffrn_reflns_limit_l_max 19
_diffrn_reflns_limit_l_min -19
_diffrn_reflns_number 27677
_diffrn_reflns_theta_full 27.00
_diffrn_reflns_theta_max 27.00
_diffrn_reflns_theta_min 1.43
_exptl_absorpt_coefficient_mu 1.174
_exptl_absorpt_correction_T_max 0.8719
_exptl_absorpt_correction_T_min 0.7270
_exptl_absorpt_correction_type multi-scan
_exptl_absorpt_process_details SADABS
_exptl_crystal_colour colorless
_exptl_crystal_density_diffrn 1.414
_exptl_crystal_density_method 'not measured'
_exptl_crystal_description block
_exptl_crystal_F_000 1068
_exptl_crystal_size_max 0.29
_exptl_crystal_size_mid 0.22
_exptl_crystal_size_min 0.12
_refine_diff_density_max 1.848
_refine_diff_density_min -0.887
_refine_diff_density_rms 0.080
_refine_ls_extinction_method none
_refine_ls_goodness_of_fit_ref 1.051
_refine_ls_hydrogen_treatment constr
_refine_ls_matrix_type full
_refine_ls_number_parameters 535
_refine_ls_number_reflns 10600
_refine_ls_number_restraints 0
_refine_ls_restrained_S_all 1.051
_refine_ls_R_factor_all 0.0581
_refine_ls_R_factor_gt 0.0463
_refine_ls_shift/su_max 0.001
_refine_ls_shift/su_mean 0.000
_refine_ls_structure_factor_coef Fsqd
_refine_ls_weighting_details 'calc w=1/[\s^2^(Fo^2^)+(0.0533P)^2^+3.2354P] where P=(Fo^2^+2Fc^2^)/3'
_refine_ls_weighting_scheme calc
_refine_ls_wR_factor_gt 0.1118
_refine_ls_wR_factor_ref 0.1233
_reflns_number_gt 8666
_reflns_number_total 10600
_reflns_threshold_expression >2sigma(I)
_cod_data_source_file ic1006692_si_002.cif
_cod_data_source_block SSP9
_cod_depositor_comments
;
The following automatic conversions were performed:

'_symmetry_cell_setting' value 'Triclinic' changed to 'triclinic'
according to the built-in table from CIF Core dictionary named
'cif_core.dic' version 2.4.1 from 2010-06-29.

Automatic conversion script
Id: cif_fix_values 1646 2011-03-28 12:23:43Z adriana 
;
_cod_database_code 4315686

loop_
_symmetry_equiv_pos_as_xyz
'x, y, z'
'-x, -y, -z'

loop_
_atom_site_label
_atom_site_type_symbol
_atom_site_fract_x
_atom_site_fract_y
_atom_site_fract_z
_atom_site_U_iso_or_equiv
_atom_site_adp_type
_atom_site_occupancy
_atom_site_symmetry_multiplicity
_atom_site_calc_flag
_atom_site_refinement_flags
_atom_site_disorder_assembly
_atom_site_disorder_group
Cu1 Cu 0.11740(3) 0.28383(3) 0.19822(3) 0.03708(11) Uani 1 1 d . . .
In1 In -0.12446(2) 0.21711(2) 0.27005(2) 0.04893(10) Uani 1 1 d . A .
P1 P 0.26963(7) 0.16730(6) 0.13036(6) 0.03452(18) Uani 1 1 d . . .
P2 P 0.15116(7) 0.44745(6) 0.19101(6) 0.03531(18) Uani 1 1 d . . .
S1 S -0.01244(8) 0.27879(8) 0.11603(7) 0.0477(2) Uani 1 1 d . . .
S2 S 0.00816(7) 0.22867(7) 0.35172(6) 0.04132(19) Uani 1 1 d . . .
S3 S -0.15080(11) 0.04089(9) 0.25522(8) 0.0654(3) Uani 1 1 d . . .
S4 S -0.28320(10) 0.34872(10) 0.32450(10) 0.0744(4) Uani 1 1 d . . .
C1 C 0.0143(4) 0.1683(4) 0.0352(3) 0.0658(12) Uani 1 1 d . . .
H1A H 0.0758 0.1770 -0.0227 0.079 Uiso 1 1 calc R . .
H1B H 0.0356 0.1060 0.0649 0.079 Uiso 1 1 calc R . .
C2 C -0.0845(4) 0.1561(5) 0.0104(4) 0.0823(15) Uani 1 1 d . . .
H2A H -0.0668 0.0975 -0.0319 0.123 Uiso 1 1 calc R . .
H2B H -0.1051 0.2170 -0.0203 0.123 Uiso 1 1 calc R . .
H2C H -0.1452 0.1460 0.0673 0.123 Uiso 1 1 calc R . .
C3 C -0.0601(3) 0.3294(3) 0.4432(3) 0.0551(10) Uani 1 1 d . . .
H3A H -0.0284 0.3921 0.4227 0.066 Uiso 1 1 calc R . .
H3B H -0.1384 0.3437 0.4523 0.066 Uiso 1 1 calc R . .
C4 C -0.0468(5) 0.2977(4) 0.5346(3) 0.0901(18) Uani 1 1 d . . .
H4D H -0.0834 0.3518 0.5817 0.135 Uiso 1 1 calc R . .
H4A H 0.0307 0.2846 0.5259 0.135 Uiso 1 1 calc R . .
H4B H -0.0792 0.2362 0.5555 0.135 Uiso 1 1 calc R . .
C5 C -0.1988(4) 0.0004(3) 0.3738(3) 0.0589(11) Uani 1 1 d . . .
C6 C -0.3035(5) -0.0239(4) 0.4126(4) 0.0816(16) Uani 1 1 d . . .
H6A H -0.3516 -0.0141 0.3788 0.098 Uiso 1 1 calc R . .
C7 C -0.3369(8) -0.0634(5) 0.5032(5) 0.126(3) Uani 1 1 d . . .
H7A H -0.4068 -0.0832 0.5295 0.151 Uiso 1 1 calc R . .
C8 C -0.2683(11) -0.0733(5) 0.5536(5) 0.143(4) Uani 1 1 d . . .
H8A H -0.2919 -0.0984 0.6150 0.172 Uiso 1 1 calc R . .
C9 C -0.1657(8) -0.0471(5) 0.5153(5) 0.118(3) Uani 1 1 d . . .
H9A H -0.1192 -0.0535 0.5506 0.142 Uiso 1 1 calc R . .
C10 C -0.1302(5) -0.0115(4) 0.4259(4) 0.0796(15) Uani 1 1 d . . .
H10A H -0.0587 0.0050 0.3995 0.096 Uiso 1 1 calc R . .
C11 C -0.3689(8) 0.3130(10) 0.4307(10) 0.0614(12) Uani 0.50 1 d PG A 1
C12 C -0.3513(9) 0.2271(10) 0.4814(13) 0.062(3) Uani 0.50 1 d PG A 1
H12A H -0.2882 0.1785 0.4556 0.074 Uiso 0.50 1 calc PR A 1
C13 C -0.4270(13) 0.2132(9) 0.5701(12) 0.089(3) Uani 0.50 1 d PG A 1
H13A H -0.4150 0.1552 0.6043 0.107 Uiso 0.50 1 calc PR A 1
C14 C -0.5203(13) 0.2852(9) 0.6082(8) 0.114(5) Uani 0.50 1 d PG A 1
H14A H -0.5715 0.2758 0.6681 0.137 Uiso 0.50 1 calc PR A 1
C15 C -0.5379(8) 0.3710(8) 0.5575(8) 0.110(4) Uani 0.50 1 d PG A 1
H15A H -0.6010 0.4197 0.5833 0.132 Uiso 0.50 1 calc PR A 1
C16 C -0.4622(9) 0.3849(8) 0.4688(7) 0.082(3) Uani 0.50 1 d PG A 1
H16A H -0.4742 0.4430 0.4346 0.099 Uiso 0.50 1 calc PR A 1
C11A C -0.3640(8) 0.3072(10) 0.4295(9) 0.0614(12) Uani 0.50 1 d PG A 2
C12A C -0.3228(8) 0.2410(11) 0.4858(14) 0.062(3) Uani 0.50 1 d PG A 2
H12B H -0.2466 0.2209 0.4686 0.074 Uiso 0.50 1 calc PR A 2
C13A C -0.3942(13) 0.2046(9) 0.5676(13) 0.089(3) Uani 0.50 1 d PG A 2
H13B H -0.3664 0.1599 0.6056 0.107 Uiso 0.50 1 calc PR A 2
C14A C -0.5069(12) 0.2345(9) 0.5930(8) 0.114(5) Uani 0.50 1 d PG A 2
H14B H -0.5552 0.2099 0.6483 0.137 Uiso 0.50 1 calc PR A 2
C15A C -0.5481(7) 0.3007(8) 0.5367(8) 0.110(4) Uani 0.50 1 d PG A 2
H15B H -0.6242 0.3208 0.5539 0.132 Uiso 0.50 1 calc PR A 2
C16A C -0.4766(9) 0.3370(8) 0.4550(7) 0.082(3) Uani 0.50 1 d PG A 2
H16B H -0.5044 0.3818 0.4169 0.099 Uiso 0.50 1 calc PR A 2
C17 C 0.2697(3) 0.0395(2) 0.1789(2) 0.0390(7) Uani 1 1 d . . .
C18 C 0.3649(3) -0.0227(3) 0.1781(3) 0.0459(8) Uani 1 1 d . . .
H18A H 0.4329 0.0013 0.1536 0.055 Uiso 1 1 calc R . .
C19 C 0.3595(4) -0.1202(3) 0.2137(3) 0.0584(11) Uani 1 1 d . . .
H19A H 0.4241 -0.1621 0.2132 0.070 Uiso 1 1 calc R . .
C20 C 0.2616(4) -0.1557(3) 0.2492(3) 0.0650(12) Uani 1 1 d . . .
H20A H 0.2589 -0.2218 0.2733 0.078 Uiso 1 1 calc R . .
C21 C 0.1669(4) -0.0955(3) 0.2502(4) 0.0657(12) Uani 1 1 d . . .
H21A H 0.0994 -0.1203 0.2748 0.079 Uiso 1 1 calc R . .
C22 C 0.1709(3) 0.0017(3) 0.2147(3) 0.0522(9) Uani 1 1 d . . .
H22A H 0.1060 0.0426 0.2149 0.063 Uiso 1 1 calc R . .
C23 C 0.4005(3) 0.2008(2) 0.1278(2) 0.0372(7) Uani 1 1 d . . .
C24 C 0.4064(3) 0.2307(3) 0.2128(3) 0.0512(9) Uani 1 1 d . . .
H24A H 0.3450 0.2320 0.2686 0.061 Uiso 1 1 calc R . .
C25 C 0.5030(4) 0.2585(3) 0.2153(4) 0.0669(12) Uani 1 1 d . . .
H25A H 0.5067 0.2780 0.2729 0.080 Uiso 1 1 calc R . .
C26 C 0.5931(4) 0.2576(3) 0.1342(4) 0.0668(13) Uani 1 1 d . . .
H26A H 0.6583 0.2762 0.1365 0.080 Uiso 1 1 calc R . .
C27 C 0.5877(3) 0.2295(3) 0.0497(4) 0.0611(11) Uani 1 1 d . . .
H27A H 0.6489 0.2296 -0.0060 0.073 Uiso 1 1 calc R . .
C28 C 0.4917(3) 0.2010(3) 0.0467(3) 0.0471(8) Uani 1 1 d . . .
H28A H 0.4887 0.1815 -0.0112 0.056 Uiso 1 1 calc R . .
C29 C 0.2931(3) 0.1442(2) 0.0065(2) 0.0367(7) Uani 1 1 d . . .
C30 C 0.2826(3) 0.2292(3) -0.0478(3) 0.0460(8) Uani 1 1 d . . .
H30A H 0.2653 0.2950 -0.0203 0.055 Uiso 1 1 calc R . .
C31 C 0.2974(4) 0.2170(3) -0.1415(3) 0.0580(10) Uani 1 1 d . . .
H31A H 0.2918 0.2747 -0.1781 0.070 Uiso 1 1 calc R . .
C32 C 0.3204(4) 0.1208(3) -0.1818(3) 0.0636(11) Uani 1 1 d . . .
H32A H 0.3295 0.1129 -0.2456 0.076 Uiso 1 1 calc R . .
C33 C 0.3301(4) 0.0360(3) -0.1290(3) 0.0592(11) Uani 1 1 d . . .
H33A H 0.3457 -0.0296 -0.1566 0.071 Uiso 1 1 calc R . .
C34 C 0.3167(3) 0.0480(3) -0.0355(3) 0.0465(8) Uani 1 1 d . . .
H34A H 0.3237 -0.0100 0.0004 0.056 Uiso 1 1 calc R . .
C35 C 0.0339(3) 0.5507(2) 0.2256(2) 0.0391(7) Uani 1 1 d . . .
C36 C -0.0693(3) 0.5255(3) 0.2698(3) 0.0536(9) Uani 1 1 d . . .
H36A H -0.0788 0.4565 0.2764 0.064 Uiso 1 1 calc R . .
C37 C -0.1596(4) 0.6010(4) 0.3047(4) 0.0704(13) Uani 1 1 d . . .
H37A H -0.2297 0.5830 0.3358 0.085 Uiso 1 1 calc R . .
C38 C -0.1466(4) 0.7017(3) 0.2937(3) 0.0654(12) Uani 1 1 d . . .
H38A H -0.2077 0.7528 0.3180 0.078 Uiso 1 1 calc R . .
C39 C -0.0451(4) 0.7280(3) 0.2477(4) 0.0666(12) Uani 1 1 d . . .
H39A H -0.0367 0.7971 0.2391 0.080 Uiso 1 1 calc R . .
C40 C 0.0455(4) 0.6531(3) 0.2138(3) 0.0580(10) Uani 1 1 d . . .
H40A H 0.1153 0.6717 0.1826 0.070 Uiso 1 1 calc R . .
C41 C 0.2272(3) 0.4765(3) 0.2648(3) 0.0434(8) Uani 1 1 d . . .
C42 C 0.2112(4) 0.4227(3) 0.3474(3) 0.0592(11) Uani 1 1 d . . .
H42A H 0.1676 0.3702 0.3605 0.071 Uiso 1 1 calc R . .
C43 C 0.2592(5) 0.4460(4) 0.4107(4) 0.0805(16) Uani 1 1 d . . .
H43A H 0.2460 0.4110 0.4675 0.097 Uiso 1 1 calc R . .
C44 C 0.3255(5) 0.5197(4) 0.3906(4) 0.0835(17) Uani 1 1 d . . .
H44A H 0.3587 0.5347 0.4333 0.100 Uiso 1 1 calc R . .
C45 C 0.3442(4) 0.5723(4) 0.3078(4) 0.0733(15) Uani 1 1 d . . .
H45A H 0.3908 0.6224 0.2939 0.088 Uiso 1 1 calc R . .
C46 C 0.2947(3) 0.5516(3) 0.2453(3) 0.0518(9) Uani 1 1 d . . .
H46A H 0.3066 0.5884 0.1895 0.062 Uiso 1 1 calc R . .
C47 C 0.2332(3) 0.4772(2) 0.0708(2) 0.0379(7) Uani 1 1 d . . .
C48 C 0.3470(3) 0.4503(3) 0.0366(3) 0.0433(8) Uani 1 1 d . . .
H48A H 0.3835 0.4268 0.0781 0.052 Uiso 1 1 calc R . .
C49 C 0.4062(3) 0.4579(3) -0.0580(3) 0.0521(9) Uani 1 1 d . . .
H49A H 0.4830 0.4399 -0.0804 0.062 Uiso 1 1 calc R . .
C50 C 0.3537(4) 0.4918(3) -0.1202(3) 0.0583(10) Uani 1 1 d . . .
H50A H 0.3945 0.4969 -0.1845 0.070 Uiso 1 1 calc R . .
C51 C 0.2411(4) 0.5180(3) -0.0871(3) 0.0587(10) Uani 1 1 d . . .
H51A H 0.2050 0.5406 -0.1292 0.070 Uiso 1 1 calc R . .
C52 C 0.1804(3) 0.5113(3) 0.0079(3) 0.0474(8) Uani 1 1 d . . .
H52A H 0.1037 0.5298 0.0299 0.057 Uiso 1 1 calc R . .

loop_
_atom_site_aniso_label
_atom_site_aniso_U_11
_atom_site_aniso_U_22
_atom_site_aniso_U_33
_atom_site_aniso_U_23
_atom_site_aniso_U_13
_atom_site_aniso_U_12
Cu1 0.0378(2) 0.0294(2) 0.0425(2) 0.00031(16) -0.01437(18) 0.00009(16)
In1 0.04359(16) 0.05463(17) 0.05206(17) 0.00853(12) -0.02220(12) -0.00625(12)
P1 0.0369(4) 0.0274(4) 0.0396(4) -0.0001(3) -0.0157(4) 0.0000(3)
P2 0.0385(4) 0.0283(4) 0.0404(4) -0.0013(3) -0.0176(4) 0.0005(3)
S1 0.0447(5) 0.0563(6) 0.0464(5) 0.0071(4) -0.0230(4) -0.0045(4)
S2 0.0431(5) 0.0422(5) 0.0381(4) 0.0044(3) -0.0160(4) -0.0013(4)
S3 0.0801(8) 0.0704(7) 0.0567(6) 0.0054(5) -0.0300(6) -0.0305(6)
S4 0.0539(6) 0.0753(8) 0.0873(9) 0.0195(7) -0.0246(6) 0.0068(6)
C1 0.060(3) 0.088(3) 0.057(3) -0.013(2) -0.026(2) -0.017(2)
C2 0.077(3) 0.116(4) 0.072(3) -0.001(3) -0.041(3) -0.029(3)
C3 0.056(2) 0.059(2) 0.043(2) -0.0062(17) -0.0140(18) 0.0049(19)
C4 0.117(5) 0.096(4) 0.042(2) -0.010(2) -0.023(3) 0.023(3)
C5 0.079(3) 0.045(2) 0.054(2) 0.0007(18) -0.022(2) -0.013(2)
C6 0.092(4) 0.080(3) 0.065(3) -0.021(3) -0.007(3) -0.034(3)
C7 0.169(8) 0.102(5) 0.076(4) -0.013(4) 0.018(5) -0.079(5)
C8 0.277(13) 0.075(4) 0.070(4) 0.022(3) -0.043(6) -0.053(6)
C9 0.204(9) 0.070(4) 0.092(5) 0.021(3) -0.076(6) -0.004(5)
C10 0.106(4) 0.064(3) 0.080(3) 0.017(3) -0.051(3) -0.008(3)
C11 0.062(3) 0.058(3) 0.073(3) -0.017(2) -0.039(2) 0.006(2)
C12 0.073(6) 0.053(4) 0.054(3) -0.003(3) -0.011(5) -0.020(5)
C13 0.112(11) 0.089(4) 0.064(4) 0.001(3) -0.020(6) -0.035(5)
C14 0.086(6) 0.141(15) 0.083(6) 0.001(9) 0.015(5) -0.032(10)
C15 0.075(5) 0.123(10) 0.103(7) 0.001(7) 0.001(5) -0.010(7)
C16 0.041(4) 0.102(10) 0.099(6) 0.000(6) -0.021(3) -0.006(5)
C11A 0.062(3) 0.058(3) 0.073(3) -0.017(2) -0.039(2) 0.006(2)
C12A 0.073(6) 0.053(4) 0.054(3) -0.003(3) -0.011(5) -0.020(5)
C13A 0.112(11) 0.089(4) 0.064(4) 0.001(3) -0.020(6) -0.035(5)
C14A 0.086(6) 0.141(15) 0.083(6) 0.001(9) 0.015(5) -0.032(10)
C15A 0.075(5) 0.123(10) 0.103(7) 0.001(7) 0.001(5) -0.010(7)
C16A 0.041(4) 0.102(10) 0.099(6) 0.000(6) -0.021(3) -0.006(5)
C17 0.0444(19) 0.0308(16) 0.0426(18) 0.0025(13) -0.0174(15) -0.0031(14)
C18 0.045(2) 0.0387(18) 0.051(2) 0.0043(15) -0.0165(17) 0.0004(15)
C19 0.068(3) 0.037(2) 0.066(3) 0.0078(18) -0.026(2) 0.0076(19)
C20 0.085(3) 0.035(2) 0.073(3) 0.0118(19) -0.025(3) -0.009(2)
C21 0.068(3) 0.043(2) 0.087(3) 0.009(2) -0.024(2) -0.021(2)
C22 0.051(2) 0.0367(19) 0.070(3) 0.0046(17) -0.0224(19) -0.0060(16)
C23 0.0397(17) 0.0252(15) 0.0498(19) 0.0022(13) -0.0205(15) -0.0027(13)
C24 0.054(2) 0.048(2) 0.054(2) -0.0040(17) -0.0252(19) -0.0033(17)
C25 0.076(3) 0.056(3) 0.087(3) -0.015(2) -0.052(3) -0.006(2)
C26 0.055(3) 0.046(2) 0.114(4) -0.003(2) -0.047(3) -0.0099(19)
C27 0.043(2) 0.049(2) 0.088(3) 0.010(2) -0.020(2) -0.0086(18)
C28 0.043(2) 0.0409(19) 0.056(2) 0.0018(16) -0.0168(17) -0.0036(15)
C29 0.0342(16) 0.0354(17) 0.0418(18) -0.0028(13) -0.0153(14) -0.0039(13)
C30 0.061(2) 0.0361(18) 0.046(2) -0.0015(15) -0.0248(18) -0.0077(16)
C31 0.085(3) 0.050(2) 0.047(2) 0.0034(17) -0.031(2) -0.014(2)
C32 0.088(3) 0.063(3) 0.047(2) -0.0095(19) -0.033(2) -0.009(2)
C33 0.075(3) 0.048(2) 0.059(2) -0.0190(19) -0.033(2) 0.004(2)
C34 0.053(2) 0.0368(18) 0.053(2) -0.0053(15) -0.0249(18) 0.0000(16)
C35 0.0442(19) 0.0344(17) 0.0407(18) -0.0030(13) -0.0212(15) 0.0041(14)
C36 0.049(2) 0.043(2) 0.062(2) 0.0079(17) -0.0154(19) 0.0029(17)
C37 0.047(2) 0.066(3) 0.080(3) 0.006(2) -0.009(2) 0.013(2)
C38 0.061(3) 0.058(3) 0.072(3) -0.017(2) -0.030(2) 0.026(2)
C39 0.072(3) 0.035(2) 0.101(4) -0.016(2) -0.046(3) 0.0095(19)
C40 0.055(2) 0.0354(19) 0.088(3) -0.0049(19) -0.032(2) 0.0007(17)
C41 0.0457(19) 0.0361(18) 0.050(2) -0.0124(15) -0.0253(16) 0.0106(15)
C42 0.069(3) 0.057(2) 0.057(2) -0.0032(19) -0.035(2) 0.007(2)
C43 0.108(4) 0.081(4) 0.066(3) -0.011(3) -0.058(3) 0.015(3)
C44 0.096(4) 0.077(3) 0.100(4) -0.037(3) -0.073(3) 0.023(3)
C45 0.066(3) 0.059(3) 0.109(4) -0.033(3) -0.053(3) 0.011(2)
C46 0.050(2) 0.043(2) 0.067(3) -0.0159(18) -0.0296(19) 0.0046(17)
C47 0.0465(19) 0.0273(15) 0.0421(18) 0.0005(13) -0.0186(15) -0.0051(13)
C48 0.0441(19) 0.0356(17) 0.052(2) -0.0030(15) -0.0189(16) -0.0049(15)
C49 0.044(2) 0.047(2) 0.058(2) 0.0028(18) -0.0085(18) -0.0107(17)
C50 0.070(3) 0.048(2) 0.050(2) 0.0098(18) -0.012(2) -0.011(2)
C51 0.071(3) 0.056(2) 0.050(2) 0.0106(18) -0.027(2) -0.002(2)
C52 0.049(2) 0.043(2) 0.050(2) 0.0045(16) -0.0218(17) 0.0001(16)

loop_
_atom_type_symbol
_atom_type_description
_atom_type_scat_dispersion_real
_atom_type_scat_dispersion_imag
_atom_type_scat_source
C C 0.0033 0.0016 'International Tables Vol C Tables 4.2.6.8 and 6.1.1.4'
H H 0.0000 0.0000 'International Tables Vol C Tables 4.2.6.8 and 6.1.1.4'
S S 0.1246 0.1234 'International Tables Vol C Tables 4.2.6.8 and 6.1.1.4'
Cu Cu 0.3201 1.2651 'International Tables Vol C Tables 4.2.6.8 and 6.1.1.4'
In In -0.7276 1.3100 'International Tables Vol C Tables 4.2.6.8 and 6.1.1.4'
P P 0.1023 0.0942 'International Tables Vol C Tables 4.2.6.8 and 6.1.1.4'

loop_
_geom_angle_atom_site_label_1
_geom_angle_atom_site_label_2
_geom_angle_atom_site_label_3
_geom_angle
_geom_angle_site_symmetry_1
_geom_angle_site_symmetry_3
_geom_angle_publ_flag
P2 Cu1 P1 114.00(3) . . ?
P2 Cu1 S2 116.07(3) . . ?
P1 Cu1 S2 110.75(3) . . ?
P2 Cu1 S1 106.09(3) . . ?
P1 Cu1 S1 109.43(4) . . ?
S2 Cu1 S1 99.16(3) . . ?
S4 In1 S3 119.39(5) . . ?
S4 In1 S1 103.56(4) . . ?
S3 In1 S1 110.60(4) . . ?
S4 In1 S2 112.14(4) . . ?
S3 In1 S2 111.64(4) . . ?
S1 In1 S2 96.75(3) . . ?
C29 P1 C17 103.43(15) . . ?
C29 P1 C23 103.24(15) . . ?
C17 P1 C23 103.14(15) . . ?
C29 P1 Cu1 111.56(11) . . ?
C17 P1 Cu1 117.05(12) . . ?
C23 P1 Cu1 116.71(11) . . ?
C41 P2 C47 105.89(17) . . ?
C41 P2 C35 101.77(15) . . ?
C47 P2 C35 104.30(15) . . ?
C41 P2 Cu1 114.51(12) . . ?
C47 P2 Cu1 110.63(10) . . ?
C35 P2 Cu1 118.47(12) . . ?
C1 S1 Cu1 116.76(15) . . ?
C1 S1 In1 103.27(16) . . ?
Cu1 S1 In1 81.94(3) . . ?
C3 S2 Cu1 116.35(14) . . ?
C3 S2 In1 105.27(14) . . ?
Cu1 S2 In1 82.11(3) . . ?
C5 S3 In1 103.59(14) . . ?
C11 S4 C11A 3.0(9) . . ?
C11 S4 In1 107.9(5) . . ?
C11A S4 In1 104.8(5) . . ?
C2 C1 S1 112.3(4) . . ?
C2 C1 H1A 109.1 . . ?
S1 C1 H1A 109.1 . . ?
C2 C1 H1B 109.1 . . ?
S1 C1 H1B 109.1 . . ?
H1A C1 H1B 107.9 . . ?
C1 C2 H2A 109.5 . . ?
C1 C2 H2B 109.5 . . ?
H2A C2 H2B 109.5 . . ?
C1 C2 H2C 109.5 . . ?
H2A C2 H2C 109.5 . . ?
H2B C2 H2C 109.5 . . ?
C4 C3 S2 110.9(3) . . ?
C4 C3 H3A 109.5 . . ?
S2 C3 H3A 109.5 . . ?
C4 C3 H3B 109.5 . . ?
S2 C3 H3B 109.5 . . ?
H3A C3 H3B 108.0 . . ?
C3 C4 H4D 109.5 . . ?
C3 C4 H4A 109.5 . . ?
H4D C4 H4A 109.5 . . ?
C3 C4 H4B 109.5 . . ?
H4D C4 H4B 109.5 . . ?
H4A C4 H4B 109.5 . . ?
C6 C5 C10 119.7(5) . . ?
C6 C5 S3 119.6(4) . . ?
C10 C5 S3 120.6(4) . . ?
C5 C6 C7 118.9(6) . . ?
C5 C6 H6A 120.6 . . ?
C7 C6 H6A 120.6 . . ?
C8 C7 C6 120.3(7) . . ?
C8 C7 H7A 119.8 . . ?
C6 C7 H7A 119.8 . . ?
C9 C8 C7 120.3(7) . . ?
C9 C8 H8A 119.9 . . ?
C7 C8 H8A 119.9 . . ?
C8 C9 C10 120.4(8) . . ?
C8 C9 H9A 119.8 . . ?
C10 C9 H9A 119.8 . . ?
C9 C10 C5 120.4(6) . . ?
C9 C10 H10A 119.8 . . ?
C5 C10 H10A 119.8 . . ?
C12 C11 C16 120.0 . . ?
C12 C11 S4 127.6(9) . . ?
C16 C11 S4 112.3(9) . . ?
C11 C12 C13 120.0 . . ?
C11 C12 H12A 120.0 . . ?
C13 C12 H12A 120.0 . . ?
C14 C13 C12 120.0 . . ?
C14 C13 H13A 120.0 . . ?
C12 C13 H13A 120.0 . . ?
C15 C14 C13 120.0 . . ?
C15 C14 H14A 120.0 . . ?
C13 C14 H14A 120.0 . . ?
C14 C15 C16 120.0 . . ?
C14 C15 H15A 120.0 . . ?
C16 C15 H15A 120.0 . . ?
C15 C16 C11 120.0 . . ?
C15 C16 H16A 120.0 . . ?
C11 C16 H16A 120.0 . . ?
C12A C11A C16A 120.0 . . ?
C12A C11A S4 123.1(9) . . ?
C16A C11A S4 116.8(9) . . ?
C11A C12A C13A 120.0 . . ?
C11A C12A H12B 120.0 . . ?
C13A C12A H12B 120.0 . . ?
C12A C13A C14A 120.0 . . ?
C12A C13A H13B 120.0 . . ?
C14A C13A H13B 120.0 . . ?
C15A C14A C13A 120.0 . . ?
C15A C14A H14B 120.0 . . ?
C13A C14A H14B 120.0 . . ?
C16A C15A C14A 120.0 . . ?
C16A C15A H15B 120.0 . . ?
C14A C15A H15B 120.0 . . ?
C15A C16A C11A 120.0 . . ?
C15A C16A H16B 120.0 . . ?
C11A C16A H16B 120.0 . . ?
C22 C17 C18 118.7(3) . . ?
C22 C17 P1 118.4(3) . . ?
C18 C17 P1 122.9(3) . . ?
C17 C18 C19 119.9(4) . . ?
C17 C18 H18A 120.1 . . ?
C19 C18 H18A 120.1 . . ?
C20 C19 C18 120.5(4) . . ?
C20 C19 H19A 119.7 . . ?
C18 C19 H19A 119.7 . . ?
C19 C20 C21 120.3(4) . . ?
C19 C20 H20A 119.8 . . ?
C21 C20 H20A 119.8 . . ?
C20 C21 C22 119.9(4) . . ?
C20 C21 H21A 120.1 . . ?
C22 C21 H21A 120.1 . . ?
C21 C22 C17 120.6(4) . . ?
C21 C22 H22A 119.7 . . ?
C17 C22 H22A 119.7 . . ?
C28 C23 C24 118.6(3) . . ?
C28 C23 P1 124.0(3) . . ?
C24 C23 P1 117.3(3) . . ?
C25 C24 C23 120.1(4) . . ?
C25 C24 H24A 120.0 . . ?
C23 C24 H24A 120.0 . . ?
C26 C25 C24 120.6(4) . . ?
C26 C25 H25A 119.7 . . ?
C24 C25 H25A 119.7 . . ?
C25 C26 C27 119.8(4) . . ?
C25 C26 H26A 120.1 . . ?
C27 C26 H26A 120.1 . . ?
C26 C27 C28 120.0(4) . . ?
C26 C27 H27A 120.0 . . ?
C28 C27 H27A 120.0 . . ?
C23 C28 C27 120.9(4) . . ?
C23 C28 H28A 119.5 . . ?
C27 C28 H28A 119.5 . . ?
C34 C29 C30 118.6(3) . . ?
C34 C29 P1 124.1(3) . . ?
C30 C29 P1 117.2(2) . . ?
C31 C30 C29 120.2(3) . . ?
C31 C30 H30A 119.9 . . ?
C29 C30 H30A 119.9 . . ?
C30 C31 C32 120.2(4) . . ?
C30 C31 H31A 119.9 . . ?
C32 C31 H31A 119.9 . . ?
C33 C32 C31 120.3(4) . . ?
C33 C32 H32A 119.9 . . ?
C31 C32 H32A 119.9 . . ?
C32 C33 C34 119.6(4) . . ?
C32 C33 H33A 120.2 . . ?
C34 C33 H33A 120.2 . . ?
C33 C34 C29 121.0(4) . . ?
C33 C34 H34A 119.5 . . ?
C29 C34 H34A 119.5 . . ?
C36 C35 C40 118.7(3) . . ?
C36 C35 P2 118.3(3) . . ?
C40 C35 P2 123.0(3) . . ?
C35 C36 C37 120.6(4) . . ?
C35 C36 H36A 119.7 . . ?
C37 C36 H36A 119.7 . . ?
C38 C37 C36 120.0(4) . . ?
C38 C37 H37A 120.0 . . ?
C36 C37 H37A 120.0 . . ?
C39 C38 C37 120.1(4) . . ?
C39 C38 H38A 120.0 . . ?
C37 C38 H38A 120.0 . . ?
C38 C39 C40 120.2(4) . . ?
C38 C39 H39A 119.9 . . ?
C40 C39 H39A 119.9 . . ?
C39 C40 C35 120.4(4) . . ?
C39 C40 H40A 119.8 . . ?
C35 C40 H40A 119.8 . . ?
C42 C41 C46 118.9(4) . . ?
C42 C41 P2 117.0(3) . . ?
C46 C41 P2 124.0(3) . . ?
C43 C42 C41 120.3(5) . . ?
C43 C42 H42A 119.8 . . ?
C41 C42 H42A 119.8 . . ?
C44 C43 C42 120.1(5) . . ?
C44 C43 H43A 119.9 . . ?
C42 C43 H43A 119.9 . . ?
C43 C44 C45 120.3(4) . . ?
C43 C44 H44A 119.9 . . ?
C45 C44 H44A 119.9 . . ?
C44 C45 C46 120.2(5) . . ?
C44 C45 H45A 119.9 . . ?
C46 C45 H45A 119.9 . . ?
C45 C46 C41 120.1(4) . . ?
C45 C46 H46A 119.9 . . ?
C41 C46 H46A 119.9 . . ?
C48 C47 C52 119.0(3) . . ?
C48 C47 P2 120.8(3) . . ?
C52 C47 P2 119.3(3) . . ?
C49 C48 C47 120.3(3) . . ?
C49 C48 H48A 119.9 . . ?
C47 C48 H48A 119.9 . . ?
C48 C49 C50 120.6(4) . . ?
C48 C49 H49A 119.7 . . ?
C50 C49 H49A 119.7 . . ?
C51 C50 C49 119.5(4) . . ?
C51 C50 H50A 120.3 . . ?
C49 C50 H50A 120.3 . . ?
C50 C51 C52 120.6(4) . . ?
C50 C51 H51A 119.7 . . ?
C52 C51 H51A 119.7 . . ?
C51 C52 C47 120.1(4) . . ?
C51 C52 H52A 120.0 . . ?
C47 C52 H52A 120.0 . . ?

loop_
_geom_bond_atom_site_label_1
_geom_bond_atom_site_label_2
_geom_bond_distance
_geom_bond_site_symmetry_2
_geom_bond_publ_flag
Cu1 P2 2.2715(9) . ?
Cu1 P1 2.2739(9) . ?
Cu1 S2 2.4244(10) . ?
Cu1 S1 2.4554(10) . ?
In1 S4 2.4216(12) . ?
In1 S3 2.4423(12) . ?
In1 S1 2.4739(10) . ?
In1 S2 2.4961(9) . ?
P1 C29 1.823(3) . ?
P1 C17 1.828(3) . ?
P1 C23 1.830(3) . ?
P2 C41 1.827(4) . ?
P2 C47 1.829(4) . ?
P2 C35 1.835(3) . ?
S1 C1 1.852(5) . ?
S2 C3 1.842(4) . ?
S3 C5 1.779(4) . ?
S4 C11 1.711(12) . ?
S4 C11A 1.703(12) . ?
C1 C2 1.508(6) . ?
C1 H1A 0.9800 . ?
C1 H1B 0.9800 . ?
C2 H2A 0.9700 . ?
C2 H2B 0.9700 . ?
C2 H2C 0.9700 . ?
C3 C4 1.498(6) . ?
C3 H3A 0.9800 . ?
C3 H3B 0.9800 . ?
C4 H4D 0.9700 . ?
C4 H4A 0.9700 . ?
C4 H4B 0.9700 . ?
C5 C6 1.378(7) . ?
C5 C10 1.385(7) . ?
C6 C7 1.399(9) . ?
C6 H6A 0.9400 . ?
C7 C8 1.365(12) . ?
C7 H7A 0.9400 . ?
C8 C9 1.363(13) . ?
C8 H8A 0.9400 . ?
C9 C10 1.364(8) . ?
C9 H9A 0.9400 . ?
C10 H10A 0.9400 . ?
C11 C12 1.3900 . ?
C11 C16 1.3900 . ?
C12 C13 1.3900 . ?
C12 H12A 0.9400 . ?
C13 C14 1.3900 . ?
C13 H13A 0.9400 . ?
C14 C15 1.3900 . ?
C14 H14A 0.9400 . ?
C15 C16 1.3900 . ?
C15 H15A 0.9400 . ?
C16 H16A 0.9400 . ?
C11A C12A 1.3900 . ?
C11A C16A 1.3900 . ?
C12A C13A 1.3900 . ?
C12A H12B 0.9400 . ?
C13A C14A 1.3900 . ?
C13A H13B 0.9400 . ?
C14A C15A 1.3900 . ?
C14A H14B 0.9400 . ?
C15A C16A 1.3900 . ?
C15A H15B 0.9400 . ?
C16A H16B 0.9400 . ?
C17 C22 1.384(5) . ?
C17 C18 1.389(5) . ?
C18 C19 1.389(5) . ?
C18 H18A 0.9400 . ?
C19 C20 1.360(6) . ?
C19 H19A 0.9400 . ?
C20 C21 1.371(6) . ?
C20 H20A 0.9400 . ?
C21 C22 1.383(5) . ?
C21 H21A 0.9400 . ?
C22 H22A 0.9400 . ?
C23 C28 1.383(5) . ?
C23 C24 1.393(5) . ?
C24 C25 1.389(6) . ?
C24 H24A 0.9400 . ?
C25 C26 1.374(7) . ?
C25 H25A 0.9400 . ?
C26 C27 1.376(7) . ?
C26 H26A 0.9400 . ?
C27 C28 1.388(5) . ?
C27 H27A 0.9400 . ?
C28 H28A 0.9400 . ?
C29 C34 1.386(5) . ?
C29 C30 1.395(5) . ?
C30 C31 1.378(5) . ?
C30 H30A 0.9400 . ?
C31 C32 1.377(6) . ?
C31 H31A 0.9400 . ?
C32 C33 1.376(6) . ?
C32 H32A 0.9400 . ?
C33 C34 1.379(5) . ?
C33 H33A 0.9400 . ?
C34 H34A 0.9400 . ?
C35 C36 1.373(5) . ?
C35 C40 1.389(5) . ?
C36 C37 1.387(5) . ?
C36 H36A 0.9400 . ?
C37 C38 1.370(7) . ?
C37 H37A 0.9400 . ?
C38 C39 1.364(7) . ?
C38 H38A 0.9400 . ?
C39 C40 1.384(6) . ?
C39 H39A 0.9400 . ?
C40 H40A 0.9400 . ?
C41 C42 1.390(6) . ?
C41 C46 1.390(5) . ?
C42 C43 1.387(6) . ?
C42 H42A 0.9400 . ?
C43 C44 1.365(8) . ?
C43 H43A 0.9400 . ?
C44 C45 1.381(8) . ?
C44 H44A 0.9400 . ?
C45 C46 1.382(6) . ?
C45 H45A 0.9400 . ?
C46 H46A 0.9400 . ?
C47 C48 1.393(5) . ?
C47 C52 1.395(5) . ?
C48 C49 1.380(5) . ?
C48 H48A 0.9400 . ?
C49 C50 1.383(6) . ?
C49 H49A 0.9400 . ?
C50 C51 1.379(6) . ?
C50 H50A 0.9400 . ?
C51 C52 1.387(6) . ?
C51 H51A 0.9400 . ?
C52 H52A 0.9400 . ?

loop_
_geom_torsion_atom_site_label_1
_geom_torsion_atom_site_label_2
_geom_torsion_atom_site_label_3
_geom_torsion_atom_site_label_4
_geom_torsion
_geom_torsion_site_symmetry_1
_geom_torsion_site_symmetry_2
_geom_torsion_site_symmetry_3
_geom_torsion_site_symmetry_4
_geom_torsion_publ_flag
P2 Cu1 P1 C29 -90.90(12) . . . . ?
S2 Cu1 P1 C29 136.00(12) . . . . ?
S1 Cu1 P1 C29 27.70(12) . . . . ?
P2 Cu1 P1 C17 150.28(13) . . . . ?
S2 Cu1 P1 C17 17.19(13) . . . . ?
S1 Cu1 P1 C17 -91.12(13) . . . . ?
P2 Cu1 P1 C23 27.42(13) . . . . ?
S2 Cu1 P1 C23 -105.67(13) . . . . ?
S1 Cu1 P1 C23 146.02(13) . . . . ?
P1 Cu1 P2 C41 -69.61(13) . . . . ?
S2 Cu1 P2 C41 60.91(14) . . . . ?
S1 Cu1 P2 C41 169.91(13) . . . . ?
P1 Cu1 P2 C47 49.95(12) . . . . ?
S2 Cu1 P2 C47 -179.54(12) . . . . ?
S1 Cu1 P2 C47 -70.54(12) . . . . ?
P1 Cu1 P2 C35 170.24(12) . . . . ?
S2 Cu1 P2 C35 -59.24(13) . . . . ?
S1 Cu1 P2 C35 49.76(13) . . . . ?
P2 Cu1 S1 C1 136.83(18) . . . . ?
P1 Cu1 S1 C1 13.42(19) . . . . ?
S2 Cu1 S1 C1 -102.52(18) . . . . ?
P2 Cu1 S1 In1 -122.32(3) . . . . ?
P1 Cu1 S1 In1 114.28(3) . . . . ?
S2 Cu1 S1 In1 -1.66(3) . . . . ?
S4 In1 S1 C1 -127.92(15) . . . . ?
S3 In1 S1 C1 1.13(16) . . . . ?
S2 In1 S1 C1 117.31(15) . . . . ?
S4 In1 S1 Cu1 116.37(4) . . . . ?
S3 In1 S1 Cu1 -114.58(4) . . . . ?
S2 In1 S1 Cu1 1.61(3) . . . . ?
P2 Cu1 S2 C3 11.50(16) . . . . ?
P1 Cu1 S2 C3 143.54(15) . . . . ?
S1 Cu1 S2 C3 -101.54(16) . . . . ?
P2 Cu1 S2 In1 114.69(3) . . . . ?
P1 Cu1 S2 In1 -113.27(3) . . . . ?
S1 Cu1 S2 In1 1.65(3) . . . . ?
S4 In1 S2 C3 5.99(15) . . . . ?
S3 In1 S2 C3 -131.02(15) . . . . ?
S1 In1 S2 C3 113.63(15) . . . . ?
S4 In1 S2 Cu1 -109.27(4) . . . . ?
S3 In1 S2 Cu1 113.73(4) . . . . ?
S1 In1 S2 Cu1 -1.63(3) . . . . ?
S4 In1 S3 C5 -75.05(17) . . . . ?
S1 In1 S3 C5 165.00(17) . . . . ?
S2 In1 S3 C5 58.48(17) . . . . ?
S3 In1 S4 C11 55.4(4) . . . . ?
S1 In1 S4 C11 178.9(4) . . . . ?
S2 In1 S4 C11 -77.9(4) . . . . ?
S3 In1 S4 C11A 55.2(4) . . . . ?
S1 In1 S4 C11A 178.7(4) . . . . ?
S2 In1 S4 C11A -78.1(4) . . . . ?
Cu1 S1 C1 C2 163.6(3) . . . . ?
In1 S1 C1 C2 76.0(4) . . . . ?
Cu1 S2 C3 C4 -135.3(4) . . . . ?
In1 S2 C3 C4 136.0(4) . . . . ?
In1 S3 C5 C6 115.1(4) . . . . ?
In1 S3 C5 C10 -68.0(4) . . . . ?
C10 C5 C6 C7 -2.0(7) . . . . ?
S3 C5 C6 C7 174.9(4) . . . . ?
C5 C6 C7 C8 2.8(10) . . . . ?
C6 C7 C8 C9 -1.5(12) . . . . ?
C7 C8 C9 C10 -0.6(12) . . . . ?
C8 C9 C10 C5 1.4(10) . . . . ?
C6 C5 C10 C9 -0.1(8) . . . . ?
S3 C5 C10 C9 -177.0(4) . . . . ?
C11A S4 C11 C12 7(15) . . . . ?
In1 S4 C11 C12 3.0(7) . . . . ?
C11A S4 C11 C16 -177(16) . . . . ?
In1 S4 C11 C16 179.0(5) . . . . ?
C16 C11 C12 C13 0.0 . . . . ?
S4 C11 C12 C13 175.7(10) . . . . ?
C11 C12 C13 C14 0.0 . . . . ?
C12 C13 C14 C15 0.0 . . . . ?
C13 C14 C15 C16 0.0 . . . . ?
C14 C15 C16 C11 0.0 . . . . ?
C12 C11 C16 C15 0.0 . . . . ?
S4 C11 C16 C15 -176.3(8) . . . . ?
C11 S4 C11A C12A -150(15) . . . . ?
In1 S4 C11A C12A 25.6(6) . . . . ?
C11 S4 C11A C16A 34(15) . . . . ?
In1 S4 C11A C16A -150.1(5) . . . . ?
C16A C11A C12A C13A 0.0 . . . . ?
S4 C11A C12A C13A -175.5(8) . . . . ?
C11A C12A C13A C14A 0.0 . . . . ?
C12A C13A C14A C15A 0.0 . . . . ?
C13A C14A C15A C16A 0.0 . . . . ?
C14A C15A C16A C11A 0.0 . . . . ?
C12A C11A C16A C15A 0.0 . . . . ?
S4 C11A C16A C15A 175.8(8) . . . . ?
C29 P1 C17 C22 -90.2(3) . . . . ?
C23 P1 C17 C22 162.5(3) . . . . ?
Cu1 P1 C17 C22 32.9(3) . . . . ?
C29 P1 C17 C18 87.2(3) . . . . ?
C23 P1 C17 C18 -20.1(3) . . . . ?
Cu1 P1 C17 C18 -149.7(3) . . . . ?
C22 C17 C18 C19 -0.6(6) . . . . ?
P1 C17 C18 C19 -178.1(3) . . . . ?
C17 C18 C19 C20 0.1(6) . . . . ?
C18 C19 C20 C21 0.2(7) . . . . ?
C19 C20 C21 C22 0.0(7) . . . . ?
C20 C21 C22 C17 -0.6(7) . . . . ?
C18 C17 C22 C21 0.8(6) . . . . ?
P1 C17 C22 C21 178.4(3) . . . . ?
C29 P1 C23 C28 -2.7(3) . . . . ?
C17 P1 C23 C28 104.7(3) . . . . ?
Cu1 P1 C23 C28 -125.5(3) . . . . ?
C29 P1 C23 C24 175.3(3) . . . . ?
C17 P1 C23 C24 -77.2(3) . . . . ?
Cu1 P1 C23 C24 52.6(3) . . . . ?
C28 C23 C24 C25 -0.9(5) . . . . ?
P1 C23 C24 C25 -179.1(3) . . . . ?
C23 C24 C25 C26 0.5(6) . . . . ?
C24 C25 C26 C27 0.3(7) . . . . ?
C25 C26 C27 C28 -0.8(6) . . . . ?
C24 C23 C28 C27 0.5(5) . . . . ?
P1 C23 C28 C27 178.5(3) . . . . ?
C26 C27 C28 C23 0.4(6) . . . . ?
C17 P1 C29 C34 -6.2(3) . . . . ?
C23 P1 C29 C34 101.1(3) . . . . ?
Cu1 P1 C29 C34 -132.8(3) . . . . ?
C17 P1 C29 C30 171.4(3) . . . . ?
C23 P1 C29 C30 -81.3(3) . . . . ?
Cu1 P1 C29 C30 44.8(3) . . . . ?
C34 C29 C30 C31 -1.2(6) . . . . ?
P1 C29 C30 C31 -178.9(3) . . . . ?
C29 C30 C31 C32 1.4(7) . . . . ?
C30 C31 C32 C33 -0.8(7) . . . . ?
C31 C32 C33 C34 0.0(7) . . . . ?
C32 C33 C34 C29 0.3(7) . . . . ?
C30 C29 C34 C33 0.3(6) . . . . ?
P1 C29 C34 C33 177.9(3) . . . . ?
C41 P2 C35 C36 -115.4(3) . . . . ?
C47 P2 C35 C36 134.6(3) . . . . ?
Cu1 P2 C35 C36 11.1(3) . . . . ?
C41 P2 C35 C40 60.9(4) . . . . ?
C47 P2 C35 C40 -49.1(4) . . . . ?
Cu1 P2 C35 C40 -172.6(3) . . . . ?
C40 C35 C36 C37 -2.1(6) . . . . ?
P2 C35 C36 C37 174.4(3) . . . . ?
C35 C36 C37 C38 1.2(7) . . . . ?
C36 C37 C38 C39 0.6(7) . . . . ?
C37 C38 C39 C40 -1.5(7) . . . . ?
C38 C39 C40 C35 0.5(7) . . . . ?
C36 C35 C40 C39 1.3(6) . . . . ?
P2 C35 C40 C39 -175.0(3) . . . . ?
C47 P2 C41 C42 -153.1(3) . . . . ?
C35 P2 C41 C42 98.2(3) . . . . ?
Cu1 P2 C41 C42 -30.9(3) . . . . ?
C47 P2 C41 C46 30.2(3) . . . . ?
C35 P2 C41 C46 -78.6(3) . . . . ?
Cu1 P2 C41 C46 152.4(3) . . . . ?
C46 C41 C42 C43 2.0(6) . . . . ?
P2 C41 C42 C43 -174.9(3) . . . . ?
C41 C42 C43 C44 -2.2(7) . . . . ?
C42 C43 C44 C45 0.8(8) . . . . ?
C43 C44 C45 C46 0.8(7) . . . . ?
C44 C45 C46 C41 -1.0(6) . . . . ?
C42 C41 C46 C45 -0.4(5) . . . . ?
P2 C41 C46 C45 176.3(3) . . . . ?
C41 P2 C47 C48 42.1(3) . . . . ?
C35 P2 C47 C48 149.0(3) . . . . ?
Cu1 P2 C47 C48 -82.5(3) . . . . ?
C41 P2 C47 C52 -148.8(3) . . . . ?
C35 P2 C47 C52 -41.9(3) . . . . ?
Cu1 P2 C47 C52 86.6(3) . . . . ?
C52 C47 C48 C49 0.3(5) . . . . ?
P2 C47 C48 C49 169.5(3) . . . . ?
C47 C48 C49 C50 -0.3(6) . . . . ?
C48 C49 C50 C51 -0.1(6) . . . . ?
C49 C50 C51 C52 0.5(6) . . . . ?
C50 C51 C52 C47 -0.5(6) . . . . ?
C48 C47 C52 C51 0.0(5) . . . . ?
P2 C47 C52 C51 -169.2(3) . . . . ?
